data_4071718
loop_
_publ_author_name
'Buchalski, Piotr'
'Jadach, Patryk'
'Pietrzykowski, Antoni'
'Suwi\'nska, Kinga'
'Jerzykiewicz, Lucjan'
'Sad\/lo, Jaros\/law'

_publ_section_title
;
 Products of the Reaction of 9-Nickelafluorenyllithium Complexes with
 Water
;
_journal_issue 14
_journal_name_full Organometallics
_journal_page_first 3618
_journal_paper_doi 10.1021/om800329u
_journal_volume 27
_journal_year 2008
_chemical_formula_moiety 'C30 H29 Ni3'
_chemical_formula_sum 'C30 H29 Ni3'
_chemical_formula_weight 565.66
_chemical_name_systematic
;
 ?
;
_space_group_IT_number 14
_symmetry_cell_setting monoclinic
_symmetry_Int_Tables_number 14
_symmetry_space_group_name_Hall '-P 2yn'
_symmetry_space_group_name_H-M 'P 1 21/n 1'
_atom_sites_solution_hydrogens geom
_atom_sites_solution_primary direct
_atom_sites_solution_secondary difmap
_audit_creation_method SHELXL-97
_cell_angle_alpha 90.00
_cell_angle_beta 109.71(5)
_cell_angle_gamma 90.00
_cell_formula_units_Z 4
_cell_length_a 16.393(6)
_cell_length_b 9.319(5)
_cell_length_c 17.292(7)
_cell_measurement_reflns_used 3540
_cell_measurement_temperature 100(1)
_cell_measurement_theta_max 26
_cell_measurement_theta_min 2
_cell_volume 2487(2)
_computing_cell_refinement 'Oxford Diffraion software, CrystAlis 1.171'
_computing_data_collection 'Oxford Diffraion software, CrystAlis 1.171'
_computing_data_reduction 'Oxford Diffraion software, CrystAlis 1.171'
_computing_molecular_graphics 'SHELXTL-NT V5.1, Bruker AXS 1999'
_computing_publication_material 'SHELXTL-NT V5.1, Bruker AXS 1999'
_computing_structure_refinement 'SHELXTL-NT V5.1, Bruker AXS 1999'
_computing_structure_solution 'SHELXTL-NT V5.1, Bruker AXS 1999'
_diffrn_ambient_temperature 100(1)
_diffrn_measured_fraction_theta_full 0.860
_diffrn_measured_fraction_theta_max 0.860
_diffrn_measurement_device_type 'Kuma KM4CCD kappa-axis diffractometer'
_diffrn_measurement_method \w
_diffrn_radiation_monochromator graphite
_diffrn_radiation_source 'fine-focus sealed tube'
_diffrn_radiation_type MoK\a
_diffrn_radiation_wavelength 0.71073
_diffrn_reflns_av_R_equivalents 0.0877
_diffrn_reflns_av_sigmaI/netI 0.0954
_diffrn_reflns_limit_h_max 21
_diffrn_reflns_limit_h_min -19
_diffrn_reflns_limit_k_max 12
_diffrn_reflns_limit_k_min -12
_diffrn_reflns_limit_l_max 21
_diffrn_reflns_limit_l_min -18
_diffrn_reflns_number 10034
_diffrn_reflns_theta_full 28.52
_diffrn_reflns_theta_max 28.52
_diffrn_reflns_theta_min 3.25
_exptl_absorpt_coefficient_mu 2.264
_exptl_absorpt_correction_T_max 0.7971
_exptl_absorpt_correction_T_min 0.3518
_exptl_absorpt_correction_type analytical
_exptl_absorpt_process_details 'Oxford Diffraion software, CrystAlis 1.171'
_exptl_crystal_colour black
_exptl_crystal_density_diffrn 1.511
_exptl_crystal_density_method 'not measured'
_exptl_crystal_description plate
_exptl_crystal_F_000 1172
_exptl_crystal_size_max 0.6
_exptl_crystal_size_mid 0.4
_exptl_crystal_size_min 0.1
_refine_diff_density_max 0.575
_refine_diff_density_min -0.804
_refine_diff_density_rms 0.107
_refine_ls_extinction_method none
_refine_ls_goodness_of_fit_ref 0.955
_refine_ls_hydrogen_treatment mixed
_refine_ls_matrix_type full
_refine_ls_number_parameters 298
_refine_ls_number_reflns 5434
_refine_ls_number_restraints 0
_refine_ls_restrained_S_all 0.955
_refine_ls_R_factor_all 0.1109
_refine_ls_R_factor_gt 0.0645
_refine_ls_shift/su_max 0.014
_refine_ls_shift/su_mean 0.001
_refine_ls_structure_factor_coef Fsqd
_refine_ls_weighting_details 'calc w=1/[\s^2^(Fo^2^)+(0.1015P)^2^+0.0000P] where P=(Fo^2^+2Fc^2^)/3'
_refine_ls_weighting_scheme calc
_refine_ls_wR_factor_gt 0.1641
_refine_ls_wR_factor_ref 0.1879
_reflns_number_gt 3088
_reflns_number_total 5434
_reflns_threshold_expression >2sigma(I)
_cod_data_source_file om800329u-file002.cif
_cod_data_source_block compound_(4b)
_cod_depositor_comments
;
The following automatic conversions were performed:

'_symmetry_cell_setting' value 'Monoclinic' changed to 'monoclinic'
according to /home/saulius/struct/CIF-dictionaries/cif_core.dic
dictionary named 'cif_core.dic' version 2.4.1 from 2010-06-29.

Automatic conversion script
Id: cif_fix_values 1715 2011-07-08 13:25:40Z adriana 
;
_cod_original_sg_symbol_H-M 'P 21/n'
_cod_database_code 4071718

loop_
_symmetry_equiv_pos_as_xyz
'x, y, z'
'-x+1/2, y+1/2, -z+1/2'
'-x, -y, -z'
'x-1/2, -y-1/2, z-1/2'

loop_
_atom_site_label
_atom_site_type_symbol
_atom_site_fract_x
_atom_site_fract_y
_atom_site_fract_z
_atom_site_U_iso_or_equiv
_atom_site_adp_type
_atom_site_occupancy
_atom_site_symmetry_multiplicity
_atom_site_calc_flag
_atom_site_refinement_flags
Ni1 Ni 0.36659(4) 0.30960(7) 0.08186(4) 0.0544(2) Uani 1 1 d .
Ni2 Ni 0.31809(4) 0.07035(7) 0.04396(4) 0.0617(2) Uani 1 1 d .
Ni3 Ni 0.21467(4) 0.24503(10) 0.05485(5) 0.0726(3) Uani 1 1 d .
C21 C 0.3404(5) -0.1371(7) 0.0053(5) 0.0809(18) Uani 1 1 d .
C22 C 0.4149(5) -0.0894(8) 0.0627(8) 0.126(4) Uani 1 1 d .
H22A H 0.4705 -0.0768 0.0541 0.151 Uiso 1 1 calc R
C23 C 0.3992(15) -0.0599(13) 0.1337(9) 0.246(14) Uani 1 1 d .
H23A H 0.4418 -0.0289 0.1859 0.295 Uiso 1 1 calc R
C24 C 0.3124(15) -0.0957(13) 0.1195(9) 0.203(9) Uani 1 1 d .
H24A H 0.2828 -0.0950 0.1601 0.244 Uiso 1 1 calc R
C25 C 0.2790(6) -0.1445(8) 0.0400(8) 0.120(3) Uani 1 1 d .
H25A H 0.2199 -0.1800 0.0132 0.143 Uiso 1 1 calc R
C26 C 0.3321(9) -0.1781(11) -0.0787(7) 0.198(6) Uani 1 1 d .
H26A H 0.3453 -0.2782 -0.0802 0.298 Uiso 1 1 calc R
H26B H 0.3717 -0.1225 -0.0967 0.298 Uiso 1 1 calc R
H26C H 0.2739 -0.1605 -0.1144 0.298 Uiso 1 1 calc R
C11 C 0.4386(4) 0.3566(9) 0.2087(4) 0.0873(19) Uani 1 1 d .
C12 C 0.4976(4) 0.3191(7) 0.1684(4) 0.0774(18) Uani 1 1 d .
H12A H 0.5377 0.2377 0.1834 0.093 Uiso 1 1 calc R
C13 C 0.4892(4) 0.4136(7) 0.1025(4) 0.0787(18) Uani 1 1 d .
H13A H 0.5237 0.4147 0.0660 0.094 Uiso 1 1 calc R
C14 C 0.4234(5) 0.5136(8) 0.1042(5) 0.096(2) Uani 1 1 d .
H14A H 0.4047 0.5965 0.0676 0.115 Uiso 1 1 calc R
C15 C 0.3941(4) 0.4809(9) 0.1670(5) 0.091(2) Uani 1 1 d .
H15A H 0.3510 0.5360 0.1824 0.110 Uiso 1 1 calc R
C16 C 0.4283(6) 0.2838(13) 0.2822(5) 0.143(4) Uani 1 1 d .
H16A H 0.4681 0.3249 0.3314 0.215 Uiso 1 1 calc R
H16B H 0.4401 0.1832 0.2804 0.215 Uiso 1 1 calc R
H16C H 0.3701 0.2968 0.2819 0.215 Uiso 1 1 calc R
C31 C 0.1404(8) 0.3945(13) 0.0882(10) 0.136(5) Uani 1 1 d .
C32 C 0.1746(7) 0.302(2) 0.1533(5) 0.177(8) Uani 1 1 d .
H32A H 0.2135 0.3296 0.2080 0.212 Uiso 1 1 calc R
C33 C 0.1443(18) 0.166(3) 0.1316(19) 0.32(2) Uani 1 1 d .
H33A H 0.1551 0.0798 0.1656 0.388 Uiso 1 1 calc R
C34 C 0.0860(9) 0.186(2) 0.0541(12) 0.192(8) Uani 1 1 d .
H34A H 0.0529 0.1068 0.0209 0.230 Uiso 1 1 calc R
C35 C 0.0847(5) 0.3163(17) 0.0246(6) 0.127(4) Uani 1 1 d .
H35A H 0.0469 0.3527 -0.0285 0.153 Uiso 1 1 calc R
C36 C 0.1529(8) 0.530(2) 0.0877(10) 0.218(7) Uani 1 1 d .
H36A H 0.1117 0.5786 0.1067 0.328 Uiso 1 1 calc R
H36B H 0.1460 0.5602 0.0328 0.328 Uiso 1 1 calc R
H36C H 0.2106 0.5518 0.1233 0.328 Uiso 1 1 calc R
C41 C 0.2390(3) 0.1965(5) -0.0409(3) 0.0512(12) Uani 1 1 d .
C42 C 0.3249(3) 0.2405(5) -0.0254(3) 0.0465(11) Uani 1 1 d .
C43 C 0.3598(3) 0.2383(5) -0.0905(3) 0.0465(11) Uani 1 1 d .
H43A H 0.4161 0.2697 -0.0815 0.056 Uiso 1 1 calc R
C44 C 0.3097(3) 0.1895(5) -0.1664(3) 0.0462(11) Uani 1 1 d .
C45 C 0.2230(3) 0.1465(6) -0.1802(3) 0.0549(12) Uani 1 1 d .
H45A H 0.1899 0.1133 -0.2320 0.066 Uiso 1 1 calc R
C46 C 0.1869(3) 0.1517(6) -0.1213(3) 0.0611(14) Uani 1 1 d .
H46A H 0.1291 0.1267 -0.1326 0.073 Uiso 1 1 calc R
C47 C 0.3478(3) 0.1767(5) -0.2336(3) 0.0529(12) Uani 1 1 d .
C48 C 0.3303(4) 0.0606(6) -0.2868(4) 0.0718(16) Uani 1 1 d .
H48A H 0.2912 -0.0084 -0.2824 0.086 Uiso 1 1 calc R
C49 C 0.3682(5) 0.0435(7) -0.3452(5) 0.092(2) Uani 1 1 d .
H49A H 0.3554 -0.0366 -0.3793 0.110 Uiso 1 1 calc R
C50 C 0.4253(4) 0.1451(9) -0.3537(4) 0.0894(19) Uani 1 1 d .
H50A H 0.4518 0.1338 -0.3931 0.107 Uiso 1 1 calc R
C51 C 0.4431(4) 0.2641(7) -0.3032(4) 0.0757(17) Uani 1 1 d .
H51A H 0.4808 0.3343 -0.3092 0.091 Uiso 1 1 calc R
C52 C 0.4051(3) 0.2789(6) -0.2439(3) 0.0583(13) Uani 1 1 d .
H52A H 0.4180 0.3590 -0.2099 0.070 Uiso 1 1 calc R

loop_
_atom_site_aniso_label
_atom_site_aniso_U_11
_atom_site_aniso_U_22
_atom_site_aniso_U_33
_atom_site_aniso_U_23
_atom_site_aniso_U_13
_atom_site_aniso_U_12
Ni1 0.0566(4) 0.0536(4) 0.0460(4) -0.0050(3) 0.0080(3) 0.0041(3)
Ni2 0.0737(5) 0.0496(4) 0.0531(5) 0.0068(3) 0.0099(3) -0.0006(3)
Ni3 0.0609(4) 0.1036(7) 0.0579(5) 0.0012(4) 0.0262(4) 0.0045(4)
C21 0.096(5) 0.053(4) 0.085(5) 0.007(3) 0.019(4) 0.014(3)
C22 0.078(4) 0.050(4) 0.208(11) 0.030(6) -0.008(6) 0.010(3)
C23 0.40(3) 0.057(6) 0.118(10) 0.019(6) -0.123(15) 0.027(11)
C24 0.46(3) 0.088(9) 0.131(11) 0.048(8) 0.188(16) 0.081(13)
C25 0.127(6) 0.055(4) 0.192(11) 0.036(6) 0.074(7) -0.004(4)
C26 0.346(18) 0.113(8) 0.124(9) 0.003(7) 0.065(9) 0.102(10)
C11 0.084(4) 0.116(6) 0.046(4) -0.008(4) 0.002(3) -0.002(4)
C12 0.063(3) 0.084(5) 0.072(4) -0.015(4) 0.004(3) 0.003(3)
C13 0.079(4) 0.076(4) 0.074(4) -0.026(4) 0.018(3) -0.029(3)
C14 0.113(5) 0.055(4) 0.087(6) -0.004(4) -0.007(4) -0.009(4)
C15 0.086(4) 0.090(5) 0.084(5) -0.042(4) 0.010(4) -0.004(4)
C16 0.127(7) 0.233(13) 0.060(5) -0.004(6) 0.017(4) -0.010(7)
C31 0.148(10) 0.121(8) 0.190(14) -0.012(9) 0.125(11) 0.031(8)
C32 0.135(8) 0.36(2) 0.042(5) 0.043(8) 0.046(5) 0.131(12)
C33 0.33(3) 0.38(3) 0.41(4) 0.28(3) 0.33(3) 0.20(3)
C34 0.152(12) 0.220(17) 0.27(2) 0.080(15) 0.165(14) 0.029(11)
C35 0.060(4) 0.244(14) 0.079(6) -0.038(8) 0.024(4) 0.010(6)
C36 0.124(9) 0.30(2) 0.225(16) -0.013(16) 0.046(9) 0.076(13)
C41 0.049(2) 0.054(3) 0.049(3) -0.002(2) 0.014(2) 0.008(2)
C42 0.045(2) 0.039(3) 0.050(3) -0.001(2) 0.009(2) 0.0018(19)
C43 0.044(2) 0.044(3) 0.046(3) -0.001(2) 0.007(2) 0.0022(19)
C44 0.047(2) 0.036(2) 0.054(3) 0.002(2) 0.015(2) 0.0063(19)
C45 0.054(3) 0.057(3) 0.043(3) -0.005(2) 0.003(2) 0.002(2)
C46 0.043(2) 0.074(4) 0.058(3) 0.002(3) 0.006(2) 0.000(2)
C47 0.054(3) 0.051(3) 0.052(3) -0.001(2) 0.016(2) -0.001(2)
C48 0.092(4) 0.051(3) 0.079(4) -0.014(3) 0.039(3) -0.018(3)
C49 0.136(6) 0.068(4) 0.094(5) -0.034(4) 0.067(5) -0.019(4)
C50 0.104(5) 0.096(5) 0.081(5) -0.013(4) 0.049(4) -0.011(4)
C51 0.077(4) 0.079(4) 0.076(4) 0.000(4) 0.031(3) -0.017(3)
C52 0.067(3) 0.053(3) 0.054(3) -0.006(2) 0.019(2) -0.005(2)

loop_
_atom_type_symbol
_atom_type_description
_atom_type_scat_dispersion_real
_atom_type_scat_dispersion_imag
_atom_type_scat_source
C C 0.0033 0.0016 'International Tables Vol C Tables 4.2.6.8 and 6.1.1.4'
H H 0.0000 0.0000 'International Tables Vol C Tables 4.2.6.8 and 6.1.1.4'
Ni Ni 0.3393 1.1124 'International Tables Vol C Tables 4.2.6.8 and 6.1.1.4'

loop_
_geom_angle_atom_site_label_1
_geom_angle_atom_site_label_2
_geom_angle_atom_site_label_3
_geom_angle
_geom_angle_publ_flag
C11 Ni1 C12 38.2(3) yes
C11 Ni1 C13 65.1(3) yes
C11 Ni1 C14 64.6(3) yes
C11 Ni1 C15 39.1(3) yes
C11 Ni1 C42 167.1(3) yes
C12 Ni1 C13 38.1(2) yes
C12 Ni1 C14 63.9(3) yes
C12 Ni1 C15 63.8(3) yes
C12 Ni1 C42 130.4(2) yes
C13 Ni1 C14 39.4(3) yes
C13 Ni1 C15 64.9(3) yes
C13 Ni1 C42 109.3(2) yes
C14 Ni1 C15 37.8(3) yes
C14 Ni1 C42 119.3(3) yes
C15 Ni1 C42 151.1(3) yes
C21 Ni2 C22 37.5(4) yes
C21 Ni2 C23 64.2(4) yes
C21 Ni2 C24 64.0(5) yes
C21 Ni2 C25 37.0(4) yes
C21 Ni2 C41 116.6(3) yes
C21 Ni2 C42 118.7(3) yes
C22 Ni2 C23 38.1(6) yes
C22 Ni2 C24 64.2(7) yes
C22 Ni2 C25 62.6(4) yes
C22 Ni2 C41 143.0(4) yes
C22 Ni2 C42 117.1(3) yes
C23 Ni2 C24 39.8(9) yes
C23 Ni2 C25 64.9(6) yes
C23 Ni2 C41 179.0(5) yes
C23 Ni2 C42 139.5(6) yes
C24 Ni2 C25 38.7(5) yes
C24 Ni2 C41 139.6(7) yes
C24 Ni2 C42 177.1(4) yes
C25 Ni2 C41 115.2(4) yes
C25 Ni2 C42 144.1(4) yes
C41 Ni2 C42 41.1(2) yes
C31 Ni3 C32 38.8(6) yes
C31 Ni3 C33 64.5(9) yes
C31 Ni3 C34 60.6(6) yes
C31 Ni3 C35 38.5(5) yes
C31 Ni3 C41 136.9(5) yes
C32 Ni3 C33 37.5(9) yes
C32 Ni3 C34 59.9(6) yes
C32 Ni3 C35 63.6(4) yes
C32 Ni3 C41 174.2(3) yes
C33 Ni3 C34 36.9(10) yes
C33 Ni3 C35 63.8(9) yes
C33 Ni3 C41 140.6(8) yes
C34 Ni3 C35 35.6(6) yes
C34 Ni3 C41 115.2(5) yes
C35 Ni3 C41 110.6(3) yes
Ni1 C11 C12 71.3(4) yes
Ni1 C11 C15 68.9(4) yes
Ni1 C11 C16 126.2(6) yes
C12 C11 C15 105.6(6) no
C12 C11 C16 126.7(7) no
C15 C11 C16 127.6(7) no
Ni1 C12 C11 70.5(4) yes
Ni1 C12 C13 70.3(4) yes
C11 C12 C13 110.3(6) no
Ni1 C13 C12 71.6(4) yes
Ni1 C13 C14 68.2(4) yes
C12 C13 C14 105.0(6) no
Ni1 C14 C13 72.4(4) yes
Ni1 C14 C15 71.9(5) yes
C13 C14 C15 110.0(7) no
Ni1 C15 C11 72.1(4) yes
Ni1 C15 C14 70.3(5) yes
C11 C15 C14 109.1(7) no
Ni2 C21 C22 71.3(4) yes
Ni2 C21 C25 70.7(5) yes
Ni2 C21 C26 125.7(6) yes
C22 C21 C25 108.4(9) no
C22 C21 C26 124.7(10) no
C25 C21 C26 126.9(10) no
Ni2 C22 C21 71.2(5) yes
Ni2 C22 C23 68.7(8) yes
C21 C22 C23 109.1(12) no
Ni2 C23 C22 73.2(7) yes
Ni2 C23 C24 69.5(10) yes
C22 C23 C24 106.4(13) no
Ni2 C24 C23 70.7(9) yes
Ni2 C24 C25 72.6(7) yes
C23 C24 C25 107.0(16) no
Ni2 C25 C21 72.4(5) yes
Ni2 C25 C24 68.7(7) yes
C21 C25 C24 109.0(13) no
Ni3 C31 C32 71.9(8) yes
Ni3 C31 C35 73.4(8) yes
Ni3 C31 C36 123.7(11) yes
C32 C31 C35 107.4(12) no
C32 C31 C36 126.9(15) no
C35 C31 C36 125.5(15) no
Ni3 C32 C31 69.3(7) yes
Ni3 C32 C33 74.1(14) yes
C31 C32 C33 110.2(16) no
Ni3 C33 C32 68.5(13) yes
Ni3 C33 C34 72.2(15) yes
C32 C33 C34 102(2) no
Ni3 C34 C33 71.0(15) yes
Ni3 C34 C35 70.0(8) yes
C33 C34 C35 114.8(18) no
Ni3 C35 C31 68.2(7) yes
Ni3 C35 C34 74.4(9) yes
C31 C35 C34 105.0(12) no
Ni2 C41 Ni3 76.79(18) yes
Ni2 C41 C42 70.6(3) yes
Ni2 C41 C46 125.1(4) yes
Ni3 C41 C42 105.0(3) yes
Ni3 C41 C46 133.8(4) yes
C42 C41 C46 120.3(5) no
Ni1 C42 Ni2 75.79(18) yes
Ni1 C42 C41 107.4(4) yes
Ni1 C42 C43 133.0(4) yes
Ni2 C42 C41 68.3(3) yes
Ni2 C42 C43 125.2(3) yes
C41 C42 C43 119.3(4) no
C42 C43 C44 119.4(5) no
C43 C44 C45 119.9(5) no
C43 C44 C47 119.8(5) no
C45 C44 C47 120.2(4) no
C44 C45 C46 122.5(5) no
C41 C46 C45 118.6(5) no
C44 C47 C48 122.0(5) no
C44 C47 C52 121.4(4) no
C48 C47 C52 116.6(5) no
C47 C48 C49 122.7(6) no
C48 C49 C50 119.8(6) no
C49 C50 C51 119.5(7) no
C50 C51 C52 120.0(6) no
C47 C52 C51 121.5(5) no
Ni1 C12 H12A 125.00 no
C11 C12 H12A 125.00 no
C13 C12 H12A 125.00 no
Ni1 C13 H13A 127.00 no
C12 C13 H13A 127.00 no
C14 C13 H13A 127.00 no
Ni1 C14 H14A 125.00 no
C13 C14 H14A 125.00 no
C15 C14 H14A 125.00 no
Ni1 C15 H15A 125.00 no
C11 C15 H15A 125.00 no
C14 C15 H15A 125.00 no
C11 C16 H16A 109.00 no
C11 C16 H16B 109.00 no
C11 C16 H16C 110.00 no
H16A C16 H16B 110.00 no
H16A C16 H16C 109.00 no
H16B C16 H16C 110.00 no
Ni2 C22 H22A 125.00 no
C21 C22 H22A 125.00 no
C23 C22 H22A 125.00 no
Ni2 C23 H23A 127.00 no
C22 C23 H23A 127.00 no
C24 C23 H23A 127.00 no
Ni2 C24 H24A 126.00 no
C23 C24 H24A 126.00 no
C25 C24 H24A 126.00 no
Ni2 C25 H25A 125.00 no
C21 C25 H25A 125.00 no
C24 C25 H25A 126.00 no
C21 C26 H26A 110.00 no
C21 C26 H26B 110.00 no
C21 C26 H26C 109.00 no
H26A C26 H26B 109.00 no
H26A C26 H26C 109.00 no
H26B C26 H26C 109.00 no
Ni3 C32 H32A 125.00 no
C31 C32 H32A 125.00 no
C33 C32 H32A 124.00 no
Ni3 C33 H33A 129.00 no
C32 C33 H33A 129.00 no
C34 C33 H33A 129.00 no
Ni3 C34 H34A 123.00 no
C33 C34 H34A 122.00 no
C35 C34 H34A 122.00 no
Ni3 C35 H35A 127.00 no
C31 C35 H35A 127.00 no
C34 C35 H35A 127.00 no
C31 C36 H36A 109.00 no
C31 C36 H36B 109.00 no
C31 C36 H36C 109.00 no
H36A C36 H36B 110.00 no
H36A C36 H36C 110.00 no
H36B C36 H36C 110.00 no
C42 C43 H43A 120.00 no
C44 C43 H43A 120.00 no
C44 C45 H45A 119.00 no
C46 C45 H45A 119.00 no
C41 C46 H46A 121.00 no
C45 C46 H46A 121.00 no
C47 C48 H48A 119.00 no
C49 C48 H48A 119.00 no
C48 C49 H49A 120.00 no
C50 C49 H49A 120.00 no
C49 C50 H50A 120.00 no
C51 C50 H50A 120.00 no
C50 C51 H51A 120.00 no
C52 C51 H51A 120.00 no
C47 C52 H52A 119.00 no
C51 C52 H52A 119.00 no

loop_
_geom_bond_atom_site_label_1
_geom_bond_atom_site_label_2
_geom_bond_distance
_geom_bond_publ_flag
Ni1 C11 2.156(7) yes
Ni1 C12 2.166(7) yes
Ni1 C13 2.150(7) yes
Ni1 C14 2.095(8) yes
Ni1 C15 2.115(8) yes
Ni1 C42 1.862(5) yes
Ni2 C21 2.117(7) yes
Ni2 C22 2.120(9) yes
Ni2 C23 2.063(16) yes
Ni2 C24 2.047(14) yes
Ni2 C25 2.096(8) yes
Ni2 C41 1.983(5) yes
Ni2 C42 2.014(5) yes
Ni3 C31 2.056(14) yes
Ni3 C32 2.089(11) yes
Ni3 C33 2.16(3) yes
Ni3 C34 2.176(16) yes
Ni3 C35 2.122(10) yes
Ni3 C41 1.884(5) yes
C11 C12 1.413(10) no
C11 C15 1.428(11) no
C11 C16 1.500(12) no
C12 C13 1.410(9) no
C13 C14 1.433(11) no
C14 C15 1.362(11) no
C21 C22 1.363(14) no
C21 C25 1.336(14) no
C21 C26 1.463(14) no
C22 C23 1.37(2) no
C23 C24 1.40(3) no
C24 C25 1.374(19) no
C31 C32 1.38(2) no
C31 C35 1.377(19) no
C31 C36 1.28(2) no
C32 C33 1.37(3) no
C33 C34 1.37(4) no
C34 C35 1.31(2) no
C41 C42 1.403(7) no
C41 C46 1.427(7) no
C42 C43 1.425(7) no
C43 C44 1.370(7) no
C44 C45 1.417(7) no
C44 C47 1.498(7) no
C45 C46 1.340(7) no
C47 C48 1.386(8) no
C47 C52 1.391(7) no
C48 C49 1.362(11) no
C49 C50 1.374(11) no
C50 C51 1.380(10) no
C51 C52 1.375(8) no
C12 H12A 0.98 no
C13 H13A 0.98 no
C14 H14A 0.98 no
C15 H15A 0.98 no
C16 H16A 0.96 no
C16 H16B 0.96 no
C16 H16C 0.96 no
C22 H22A 0.98 no
C23 H23A 0.98 no
C24 H24A 0.98 no
C25 H25A 0.98 no
C26 H26A 0.96 no
C26 H26B 0.96 no
C26 H26C 0.96 no
C32 H32A 0.98 no
C33 H33A 0.98 no
C34 H34A 0.98 no
C35 H35A 0.98 no
C36 H36A 0.96 no
C36 H36B 0.96 no
C36 H36C 0.96 no
C43 H43A 0.93 no
C45 H45A 0.93 no
C46 H46A 0.93 no
C48 H48A 0.93 no
C49 H49A 0.93 no
C50 H50A 0.93 no
C51 H51A 0.93 no
C52 H52A 0.93 no

loop_
_geom_torsion_atom_site_label_1
_geom_torsion_atom_site_label_2
_geom_torsion_atom_site_label_3
_geom_torsion_atom_site_label_4
_geom_torsion
_geom_torsion_publ_flag
C12 Ni1 C11 C15 115.8(6) no
C12 Ni1 C11 C16 -122.3(9) no
C13 Ni1 C11 C12 -35.6(4) no
C13 Ni1 C11 C15 80.2(4) no
C13 Ni1 C11 C16 -157.9(8) no
C14 Ni1 C11 C12 -79.4(5) no
C14 Ni1 C11 C15 36.5(4) no
C14 Ni1 C11 C16 158.4(8) no
C15 Ni1 C11 C12 -115.8(6) no
C15 Ni1 C11 C16 121.9(9) no
C11 Ni1 C12 C13 -121.2(6) no
C13 Ni1 C12 C11 121.2(6) no
C14 Ni1 C12 C11 81.4(5) no
C14 Ni1 C12 C13 -39.8(4) no
C15 Ni1 C12 C11 39.2(5) no
C15 Ni1 C12 C13 -82.0(4) no
C42 Ni1 C12 C11 -171.3(4) no
C42 Ni1 C12 C13 67.5(5) no
C11 Ni1 C13 C12 35.7(4) no
C11 Ni1 C13 C14 -79.6(5) no
C12 Ni1 C13 C14 -115.3(6) no
C14 Ni1 C13 C12 115.3(6) no
C15 Ni1 C13 C12 78.9(4) no
C15 Ni1 C13 C14 -36.4(5) no
C42 Ni1 C13 C12 -131.8(4) no
C42 Ni1 C13 C14 113.0(4) no
C11 Ni1 C14 C13 81.0(4) no
C11 Ni1 C14 C15 -37.7(5) no
C12 Ni1 C14 C13 38.4(4) no
C12 Ni1 C14 C15 -80.3(5) no
C13 Ni1 C14 C15 -118.7(6) no
C15 Ni1 C14 C13 118.7(6) no
C42 Ni1 C14 C13 -85.1(5) no
C42 Ni1 C14 C15 156.2(4) no
C11 Ni1 C15 C14 118.7(6) no
C12 Ni1 C15 C11 -38.3(4) no
C12 Ni1 C15 C14 80.4(5) no
C13 Ni1 C15 C11 -80.8(4) no
C13 Ni1 C15 C14 38.0(5) no
C14 Ni1 C15 C11 -118.7(6) no
C42 Ni1 C15 C11 -165.4(5) no
C42 Ni1 C15 C14 -46.7(8) no
C12 Ni1 C42 Ni2 91.6(3) no
C12 Ni1 C42 C41 153.0(3) no
C12 Ni1 C42 C43 -33.7(6) no
C13 Ni1 C42 Ni2 128.8(2) no
C13 Ni1 C42 C41 -169.8(3) no
C13 Ni1 C42 C43 3.5(6) no
C14 Ni1 C42 Ni2 170.9(3) no
C14 Ni1 C42 C41 -127.7(4) no
C14 Ni1 C42 C43 45.6(6) no
C15 Ni1 C42 Ni2 -158.4(5) no
C15 Ni1 C42 C41 -97.1(6) no
C15 Ni1 C42 C43 76.3(7) no
C22 Ni2 C21 C25 118.1(9) no
C22 Ni2 C21 C26 -119.8(12) no
C23 Ni2 C21 C22 -36.3(9) no
C23 Ni2 C21 C25 81.9(10) no
C23 Ni2 C21 C26 -156.1(12) no
C24 Ni2 C21 C22 -80.8(9) no
C24 Ni2 C21 C25 37.3(9) no
C24 Ni2 C21 C26 159.4(12) no
C25 Ni2 C21 C22 -118.1(9) no
C25 Ni2 C21 C26 122.1(12) no
C41 Ni2 C21 C22 144.6(6) no
C41 Ni2 C21 C25 -97.3(7) no
C41 Ni2 C21 C26 24.8(10) no
C42 Ni2 C21 C22 97.9(6) no
C42 Ni2 C21 C25 -143.9(6) no
C42 Ni2 C21 C26 -21.8(10) no
C21 Ni2 C22 C23 -120.2(11) no
C23 Ni2 C22 C21 120.2(11) no
C24 Ni2 C22 C21 80.2(7) no
C24 Ni2 C22 C23 -40.0(10) no
C25 Ni2 C22 C21 36.7(6) no
C25 Ni2 C22 C23 -83.5(10) no
C41 Ni2 C22 C21 -59.5(7) no
C41 Ni2 C22 C23 -179.7(9) no
C42 Ni2 C22 C21 -102.8(5) no
C42 Ni2 C22 C23 137.0(9) no
C21 Ni2 C23 C22 35.8(6) no
C21 Ni2 C23 C24 -79.6(8) no
C22 Ni2 C23 C24 -115.4(11) no
C24 Ni2 C23 C22 115.4(11) no
C25 Ni2 C23 C22 76.9(7) no
C25 Ni2 C23 C24 -38.5(8) no
C42 Ni2 C23 C22 -69.0(9) no
C42 Ni2 C23 C24 175.6(7) no
C21 Ni2 C24 C23 80.1(9) no
C21 Ni2 C24 C25 -35.7(8) no
C22 Ni2 C24 C23 38.2(9) no
C22 Ni2 C24 C25 -77.6(10) no
C23 Ni2 C24 C25 -115.8(14) no
C25 Ni2 C24 C23 115.8(14) no
C41 Ni2 C24 C23 -178.7(7) no
C41 Ni2 C24 C25 65.5(13) no
C21 Ni2 C25 C24 119.4(13) no
C22 Ni2 C25 C21 -37.2(6) no
C22 Ni2 C25 C24 82.2(12) no
C23 Ni2 C25 C21 -79.8(9) no
C23 Ni2 C25 C24 39.6(13) no
C24 Ni2 C25 C21 -119.4(13) no
C41 Ni2 C25 C21 101.3(6) no
C41 Ni2 C25 C24 -139.3(11) no
C42 Ni2 C25 C21 61.8(8) no
C42 Ni2 C25 C24 -178.8(11) no
C21 Ni2 C41 Ni3 144.5(3) no
C21 Ni2 C41 C42 -104.2(4) no
C21 Ni2 C41 C46 9.8(6) no
C22 Ni2 C41 Ni3 -179.6(4) no
C22 Ni2 C41 C42 -68.2(5) no
C22 Ni2 C41 C46 45.7(7) no
C24 Ni2 C41 Ni3 64.3(7) no
C24 Ni2 C41 C42 175.6(7) no
C24 Ni2 C41 C46 -70.4(8) no
C25 Ni2 C41 Ni3 103.3(4) no
C25 Ni2 C41 C42 -145.4(4) no
C25 Ni2 C41 C46 -31.4(6) no
C42 Ni2 C41 Ni3 -111.3(3) no
C42 Ni2 C41 C46 114.0(6) no
C21 Ni2 C42 Ni1 -145.9(3) no
C21 Ni2 C42 C41 98.5(4) no
C21 Ni2 C42 C43 -12.9(6) no
C22 Ni2 C42 Ni1 -103.3(4) no
C22 Ni2 C42 C41 141.1(4) no
C22 Ni2 C42 C43 29.8(6) no
C23 Ni2 C42 Ni1 -63.0(7) no
C23 Ni2 C42 C41 -178.6(7) no
C23 Ni2 C42 C43 70.0(8) no
C25 Ni2 C42 Ni1 176.9(5) no
C25 Ni2 C42 C41 61.3(6) no
C25 Ni2 C42 C43 -50.1(8) no
C41 Ni2 C42 Ni1 115.7(3) no
C41 Ni2 C42 C43 -111.3(5) no
C32 Ni3 C31 C35 -115.2(11) no
C32 Ni3 C31 C36 122.8(18) no
C33 Ni3 C31 C32 35.9(12) no
C33 Ni3 C31 C35 -79.3(12) no
C33 Ni3 C31 C36 158.7(19) no
C34 Ni3 C31 C32 77.5(10) no
C34 Ni3 C31 C35 -37.8(9) no
C34 Ni3 C31 C36 -159.7(18) no
C35 Ni3 C31 C32 115.2(11) no
C35 Ni3 C31 C36 -122.0(18) no
C41 Ni3 C31 C32 174.0(7) no
C41 Ni3 C31 C35 58.8(10) no
C41 Ni3 C31 C36 -63.2(17) no
C31 Ni3 C32 C33 119.5(16) no
C33 Ni3 C32 C31 -119.5(16) no
C34 Ni3 C32 C31 -79.3(9) no
C34 Ni3 C32 C33 40.2(15) no
C35 Ni3 C32 C31 -38.9(8) no
C35 Ni3 C32 C33 80.6(15) no
C31 Ni3 C33 C32 -37.2(11) no
C31 Ni3 C33 C34 74.3(14) no
C32 Ni3 C33 C34 111(2) no
C34 Ni3 C33 C32 -111(2) no
C35 Ni3 C33 C32 -80.1(13) no
C35 Ni3 C33 C34 31.3(12) no
C41 Ni3 C33 C32 -171.1(6) no
C41 Ni3 C33 C34 -59.6(19) no
C31 Ni3 C34 C33 -85.9(15) no
C31 Ni3 C34 C35 40.9(9) no
C32 Ni3 C34 C33 -40.9(14) no
C32 Ni3 C34 C35 85.9(10) no
C33 Ni3 C34 C35 126.7(18) no
C35 Ni3 C34 C33 -126.7(18) no
C41 Ni3 C34 C33 142.8(14) no
C41 Ni3 C34 C35 -90.5(9) no
C31 Ni3 C35 C34 -113.7(12) no
C32 Ni3 C35 C31 39.3(9) no
C32 Ni3 C35 C34 -74.4(11) no
C33 Ni3 C35 C31 81.3(11) no
C33 Ni3 C35 C34 -32.4(13) no
C34 Ni3 C35 C31 113.7(12) no
C41 Ni3 C35 C31 -141.4(7) no
C41 Ni3 C35 C34 105.0(10) no
C31 Ni3 C41 Ni2 174.1(6) no
C31 Ni3 C41 C42 108.6(6) no
C31 Ni3 C41 C46 -59.6(8) no
C33 Ni3 C41 Ni2 -78.0(13) no
C33 Ni3 C41 C42 -143.4(13) no
C33 Ni3 C41 C46 48.4(14) no
C34 Ni3 C41 Ni2 -112.9(6) no
C34 Ni3 C41 C42 -178.3(6) no
C34 Ni3 C41 C46 13.5(8) no
C35 Ni3 C41 Ni2 -151.3(4) no
C35 Ni3 C41 C42 143.2(5) no
C35 Ni3 C41 C46 -25.0(7) no
Ni1 C11 C12 C13 59.2(5) no
C15 C11 C12 Ni1 -60.7(5) no
C15 C11 C12 C13 -1.5(8) no
C16 C11 C12 Ni1 121.7(8) no
C16 C11 C12 C13 -179.1(8) no
Ni1 C11 C15 C14 -60.9(6) no
C12 C11 C15 Ni1 62.3(5) no
C12 C11 C15 C14 1.4(9) no
C16 C11 C15 Ni1 -120.1(8) no
C16 C11 C15 C14 179.0(8) no
Ni1 C12 C13 C14 60.4(5) no
C11 C12 C13 Ni1 -59.3(5) no
C11 C12 C13 C14 1.0(8) no
Ni1 C13 C14 C15 62.5(6) no
C12 C13 C14 Ni1 -62.6(5) no
C12 C13 C14 C15 -0.1(9) no
Ni1 C14 C15 C11 62.0(6) no
C13 C14 C15 Ni1 -62.8(5) no
C13 C14 C15 C11 -0.8(9) no
Ni2 C21 C22 C23 58.5(7) no
C25 C21 C22 Ni2 -61.3(6) no
C25 C21 C22 C23 -2.8(10) no
C26 C21 C22 Ni2 121.0(8) no
C26 C21 C22 C23 179.5(9) no
Ni2 C21 C25 C24 -59.2(7) no
C22 C21 C25 Ni2 61.7(6) no
C22 C21 C25 C24 2.5(10) no
C26 C21 C25 Ni2 -120.7(8) no
C26 C21 C25 C24 -179.9(9) no
Ni2 C22 C23 C24 61.9(10) no
C21 C22 C23 Ni2 -59.9(7) no
C21 C22 C23 C24 2.0(12) no
Ni2 C23 C24 C25 64.0(8) no
C22 C23 C24 Ni2 -64.4(8) no
C22 C23 C24 C25 -0.5(14) no
Ni2 C24 C25 C21 61.4(8) no
C23 C24 C25 Ni2 -62.7(9) no
C23 C24 C25 C21 -1.3(13) no
Ni3 C31 C32 C33 -63.1(16) no
C35 C31 C32 Ni3 65.3(9) no
C35 C31 C32 C33 2(2) no
C36 C31 C32 Ni3 -119.0(17) no
C36 C31 C32 C33 178(2) no
Ni3 C31 C35 C34 66.0(10) no
C32 C31 C35 Ni3 -64.3(9) no
C32 C31 C35 C34 1.7(15) no
C36 C31 C35 Ni3 119.9(16) no
C36 C31 C35 C34 -174.1(16) no
Ni3 C32 C33 C34 -65.0(17) no
C31 C32 C33 Ni3 60.2(12) no
C31 C32 C33 C34 -5(2) no
Ni3 C33 C34 C35 -56.0(14) no
C32 C33 C34 Ni3 62.3(16) no
C32 C33 C34 C35 6(3) no
Ni3 C34 C35 C31 -61.7(9) no
C33 C34 C35 Ni3 56.6(18) no
C33 C34 C35 C31 -5(2) no
Ni2 C41 C42 Ni1 -66.3(2) no
Ni2 C41 C42 C43 119.3(4) no
Ni3 C41 C42 Ni1 3.5(4) no
Ni3 C41 C42 Ni2 69.8(2) no
Ni3 C41 C42 C43 -170.9(4) no
C46 C41 C42 Ni1 173.7(4) no
C46 C41 C42 Ni2 -120.0(5) no
C46 C41 C42 C43 -0.8(7) no
Ni2 C41 C46 C45 -83.6(6) no
Ni3 C41 C46 C45 169.8(4) no
C42 C41 C46 C45 3.0(8) no
Ni1 C42 C43 C44 -174.6(4) no
Ni2 C42 C43 C44 81.1(6) no
C41 C42 C43 C44 -1.8(7) no
C42 C43 C44 C45 2.2(7) no
C42 C43 C44 C47 -175.6(4) no
C43 C44 C45 C46 0.1(8) no
C47 C44 C45 C46 177.9(5) no
C43 C44 C47 C48 138.9(5) no
C43 C44 C47 C52 -38.9(7) no
C45 C44 C47 C48 -38.8(7) no
C45 C44 C47 C52 143.4(5) no
C44 C45 C46 C41 -2.7(8) no
C44 C47 C48 C49 -176.2(6) no
C52 C47 C48 C49 1.6(9) no
C44 C47 C52 C51 177.1(5) no
C48 C47 C52 C51 -0.8(8) no
C47 C48 C49 C50 -1.0(11) no
C48 C49 C50 C51 -0.5(11) no
C49 C50 C51 C52 1.3(10) no
C50 C51 C52 C47 -0.6(9) no
